data_9001720
loop_
_publ_author_name
'Giester, G.'
'Rieck, B.'

_publ_section_title
;Bechererite, (Zn,Cu)6Zn2(OH)13[(S,Si)(O,OH)4]2, a novel mineral species from
 the Tonopah-Belmont mine, Arizonia Note: U(1,2) changed for Si, S, O1, OH1 to
 match symmetry constraints.
;
_journal_name_full 'American Mineralogist'
_journal_page_first 244
_journal_page_last 248
_journal_volume 81
_journal_year 1996
_chemical_formula_sum 'Cu1.002 H19 O21 S Si Zn6.938'
_chemical_name_mineral Bechererite
_space_group_IT_number 147
_symmetry_space_group_name_Hall '-P 3'
_symmetry_space_group_name_H-M 'P -3'
_cell_angle_alpha 90
_cell_angle_beta 90
_cell_angle_gamma 120
_cell_formula_units_Z 1
_cell_length_a 8.319
_cell_length_b 8.319
_cell_length_c 7.377
_cell_volume 442.133
_database_code_amcsd 0001776
_exptl_crystal_density_diffrn 3.503
_cod_original_formula_sum 'Zn6.938 Cu1.002 (Si S) H19 O21'
_cod_database_code 9001720

loop_
_space_group_symop_operation_xyz
x,y,z
y,-x+y,-z
-x+y,-x,z
-x,-y,-z
-y,x-y,z
x-y,x,-z

loop_
_atom_site_aniso_label
_atom_site_aniso_U_11
_atom_site_aniso_U_22
_atom_site_aniso_U_33
_atom_site_aniso_U_12
_atom_site_aniso_U_13
_atom_site_aniso_U_23
Zn1 0.01900 0.01400 0.02700 0.00900 -0.00200 0.00000
Cu1 0.01900 0.01400 0.02700 0.00900 -0.00200 0.00000
Zn2 0.02000 0.02000 0.01900 0.01000 0.00000 0.00000
Si 0.03500 0.03500 0.03300 0.01750 0.00000 0.00000
S 0.03500 0.03500 0.03300 0.01750 0.00000 0.00000
O1 0.03300 0.03300 0.04200 0.01650 0.00000 0.00000
O2 0.06500 0.02900 0.02900 0.03400 -0.00300 -0.00100
O-H1 0.14900 0.14900 0.00800 0.07450 0.00000 0.00000
O-h2 0.02500 0.03000 0.01800 0.01200 -0.00400 -0.00700
O-h3 0.02100 0.01500 0.02200 0.00500 0.00500 0.00100

loop_
_atom_site_label
_atom_site_fract_x
_atom_site_fract_y
_atom_site_fract_z
_atom_site_occupancy
_atom_site_U_iso_or_equiv
_atom_site_type_symbol
_atom_site_attached_hydrogens
Zn1 0.41990 0.28530 -0.00050 0.82300 ? Zn 0
Cu1 0.41990 0.28530 -0.00050 0.16700 ? Cu 0
Zn2 0.00000 0.00000 0.24470 1.00000 ? Zn 0
Si 0.33333 0.66667 0.40390 0.50000 ? Si 0
S 0.33333 0.66667 0.40390 0.50000 ? S 0
H1 0.35000 0.39000 0.48000 1.00000 0.48000 H 0
H2 0.23000 0.32000 0.26000 1.00000 0.26000 H 0
H3 0.45000 0.10000 0.24000 1.00000 0.24000 H 0
O1 0.33333 0.66667 0.18600 1.00000 ? O 0
O2 0.32800 0.48900 0.47800 1.00000 ? O 0
O-H1 0.00000 0.00000 0.50000 1.00000 ? O 1
O-h2 0.18900 0.24400 0.16400 1.00000 ? O 0
O-h3 0.47800 0.10400 0.12400 1.00000 ? O 0

loop_
_cod_changelog_entry_id
_cod_changelog_entry_author
_cod_changelog_entry_date
_cod_changelog_entry_text
1
;cod-tools version 3.8.0
Id: cif_guess_AMCSD_atom_types 9574 2023-05-10 09:00:05Z saulius
;
2023-05-10T18:47:38+03:00
;Derived atom types and hydrogen counts
from atom names that follow the AMCSD naming convention
(Wat == water, O-H == hydroxyl).
;
2
;cod-tools version 3.10.1
Id: cif_fix_AMCSD_aniso_labels 10200 2024-08-01 14:09:44Z saulius
;
2024-08-02T12:20:03+03:00
;Changed the following '_atom_site_aniso_label' values:
'OH1' -> 'O-H1'
'Oh2' -> 'O-h2'
'Oh3' -> 'O-h3'
;

loop_
_cod_related_entry_id
_cod_related_entry_database
_cod_related_entry_code
1 AMCSD 0001776
